data_7057821
loop_
_publ_author_name
'Katla, Jagadish'
'Ojha, Abhijeet'
'Nair, Akshay J. M.'
'Rangan, Krishnan'
'Kanvah, Sriram'

_publ_section_title
;
 Photophysical studies of pyrenyl cyanostyrenes: effect of trifluoromethyl
 substitution on gelation
;
_journal_issue 22
_journal_name_full 'New Journal of Chemistry'
_journal_page_first 18297
_journal_paper_doi 10.1039/C8NJ04146F
_journal_volume 42
_journal_year 2018
_chemical_formula_moiety 'C26 H14 F3 N'
_chemical_formula_sum 'C26 H14 F3 N'
_chemical_formula_weight 397.38
_space_group_crystal_system monoclinic
_space_group_IT_number 14
_space_group_name_Hall '-P 2ybc'
_space_group_name_H-M_alt 'P 1 21/c 1'
_symmetry_space_group_name_Hall '-P 2ybc'
_symmetry_space_group_name_H-M 'P 1 21/c 1'
_atom_sites_solution_hydrogens geom
_atom_sites_solution_primary dual
_audit_creation_date 2018-05-26
_audit_creation_method
;
Olex2 1.2
(compiled 2018.05.18 svn.r3508 for OlexSys, GUI svn.r5497)
;
_audit_update_record
;
2018-07-27 deposited with the CCDC.
2018-10-09 downloaded from the CCDC.
;
_cell_angle_alpha 90
_cell_angle_beta 101.2370(10)
_cell_angle_gamma 90
_cell_formula_units_Z 8
_cell_length_a 7.87500(10)
_cell_length_b 34.3134(5)
_cell_length_c 13.7389(2)
_cell_measurement_reflns_used 15275
_cell_measurement_temperature 93(2)
_cell_measurement_theta_max 74.2270
_cell_measurement_theta_min 3.8960
_cell_volume 3641.33(9)
_computing_cell_refinement 'CrysAlisPro 1.171.39.20a (Rigaku OD, 2015)'
_computing_data_collection 'CrysAlisPro 1.171.39.20a (Rigaku OD, 2015)'
_computing_data_reduction 'CrysAlisPro 1.171.39.20a (Rigaku OD, 2015)'
_computing_molecular_graphics 'Olex2 (Dolomanov et al., 2009)'
_computing_publication_material 'Olex2 (Dolomanov et al., 2009)'
_computing_structure_refinement 'ShelXL (Sheldrick, 2015)'
_computing_structure_solution 'ShelXT (Sheldrick, 2015)'
_diffrn_ambient_temperature 93(2)
_diffrn_detector 'CCD plate'
_diffrn_measured_fraction_theta_full 0.999
_diffrn_measured_fraction_theta_max 0.974
_diffrn_measurement_details
;
List of Runs (angles in degrees, time in seconds):

  # Type    Start    End  Width  t~exp~   \w     \q     \k     \f   Frames
#--------------------------------------------------------------------------
  1  \w    -76.00  19.00   0.50   10.00    --    0.00 -37.00-120.00  190
  2  \w    -18.00  33.00   0.50   10.00    --    0.00  57.00 120.00  102
  3  \w    -46.00  24.00   0.50   10.00    --    0.00 -19.00 -60.00  140
  4  \w     20.00  64.00   0.50   10.00    --   95.80 -61.00-150.00   88
  5  \w     31.00 128.00   0.50   10.00    --   95.80 -82.00  30.00  194
  6  \w     10.00 114.00   0.50   10.00    --   95.80 -30.00 150.00  208
  7  \w      6.00  58.00   0.50   10.00    --   95.80 -30.00  60.00  104
  8  \w     59.00  85.00   0.50   10.00    --   95.80 -45.00  90.00   52
  9  \w     94.00 119.00   0.50   10.00    --   95.80 -61.00-150.00   50
 10  \w     11.00 118.00   0.50   10.00    --   95.80 -61.00  30.00  214
 11  \w     65.00 110.00   0.50   10.00    --   95.80 -30.00  60.00   90
 12  \w     76.00 140.00   0.50   10.00    --   95.80  30.00 -30.00  128
;
_diffrn_measurement_device 'four-circle diffractometer'
_diffrn_measurement_device_type 'XtaLAB Pro: Kappa dual offset/far'
_diffrn_measurement_method '\w scans'
_diffrn_orient_matrix_type 'CrysAlisPro convention (1999,Acta A55,543-557)'
_diffrn_orient_matrix_UB_11 -0.1082952000
_diffrn_orient_matrix_UB_12 -0.0056883000
_diffrn_orient_matrix_UB_13 -0.1051545000
_diffrn_orient_matrix_UB_21 0.1664112000
_diffrn_orient_matrix_UB_22 -0.0085992000
_diffrn_orient_matrix_UB_23 -0.0392757000
_diffrn_orient_matrix_UB_31 -0.0187094000
_diffrn_orient_matrix_UB_32 -0.0437134000
_diffrn_orient_matrix_UB_33 0.0215652000
_diffrn_radiation_monochromator graphite
_diffrn_radiation_probe x-ray
_diffrn_radiation_type CuK\a
_diffrn_radiation_wavelength 1.54184
_diffrn_reflns_av_R_equivalents 0.0165
_diffrn_reflns_av_unetI/netI 0.0147
_diffrn_reflns_Laue_measured_fraction_full 0.999
_diffrn_reflns_Laue_measured_fraction_max 0.974
_diffrn_reflns_limit_h_max 9
_diffrn_reflns_limit_h_min -8
_diffrn_reflns_limit_k_max 22
_diffrn_reflns_limit_k_min -41
_diffrn_reflns_limit_l_max 17
_diffrn_reflns_limit_l_min -16
_diffrn_reflns_number 20408
_diffrn_reflns_point_group_measured_fraction_full 0.999
_diffrn_reflns_point_group_measured_fraction_max 0.974
_diffrn_reflns_theta_full 67.684
_diffrn_reflns_theta_max 74.340
_diffrn_reflns_theta_min 3.524
_diffrn_source 'fine-focus sealed X-ray tube'
_diffrn_source_type 'Enhance (Cu) X-ray Source'
_exptl_absorpt_coefficient_mu 0.882
_exptl_absorpt_correction_T_max 1.00000
_exptl_absorpt_correction_T_min 0.89311
_exptl_absorpt_correction_type multi-scan
_exptl_absorpt_process_details
;
CrysAlisPro 1.171.39.20a (Rigaku Oxford Diffraction, 2015)
Empirical absorption correction using spherical harmonics,
 implemented in SCALE3 ABSPACK scaling algorithm.
;
_exptl_crystal_colour Yellow
_exptl_crystal_density_diffrn 1.450
_exptl_crystal_description Block
_exptl_crystal_F_000 1632
_exptl_crystal_size_max 0.2
_exptl_crystal_size_mid 0.2
_exptl_crystal_size_min 0.1
_refine_diff_density_max 0.226
_refine_diff_density_min -0.237
_refine_diff_density_rms 0.044
_refine_ls_extinction_method none
_refine_ls_goodness_of_fit_ref 1.070
_refine_ls_hydrogen_treatment constr
_refine_ls_matrix_type full
_refine_ls_number_parameters 541
_refine_ls_number_reflns 7225
_refine_ls_number_restraints 0
_refine_ls_restrained_S_all 1.070
_refine_ls_R_factor_all 0.0376
_refine_ls_R_factor_gt 0.0362
_refine_ls_shift/su_max 0.002
_refine_ls_shift/su_mean 0.000
_refine_ls_structure_factor_coef Fsqd
_refine_ls_weighting_details 'w=1/[\s^2^(Fo^2^)+(0.0562P)^2^+1.2331P] where P=(Fo^2^+2Fc^2^)/3'
_refine_ls_weighting_scheme calc
_refine_ls_wR_factor_gt 0.1037
_refine_ls_wR_factor_ref 0.1048
_reflns_Friedel_coverage 0.000
_reflns_number_gt 6858
_reflns_number_total 7225
_reflns_threshold_expression 'I > 2\s(I)'
_cod_data_source_file c8nj04146f2.cif
_cod_data_source_block exp_273-pycf3
_cod_depositor_comments 'Adding full bibliography for 7057821--7057822.cif.'
_cod_database_code 7057821
_shelx_shelxl_version_number 2016/4
_shelx_space_group_comment
;
The symmetry employed for this shelxl refinement is uniquely defined
by the following loop, which should always be used as a source of
symmetry information in preference to the above space-group names.
They are only intended as comments.
;
_reflns_odcompleteness_completeness 99.92
_reflns_odcompleteness_iscentric 1
_reflns_odcompleteness_theta 66.97
_olex2_refinement_description
;
1. Fixed Uiso
 At 1.2 times of:
  All C(H) groups
2.a Aromatic/amide H refined with riding coordinates:
 C2(H2), C24(H24), C16(H16), C16'(H16'), C21(H21), C25(H25), C21'(H21'),
 C15'(H15'), C15(H15), C25'(H25'), C17(H17), C3(H3), C22'(H22'), C17'(H17'),
 C22(H22), C2'(H2'), C3'(H3'), C24'(H24'), C7(H7), C13(H13), C7'(H7'), C8'(H8'),
  C13'(H13'), C8(H8), C11'(H11'), C11(H11), C12(H12), C12'(H12')
;
_olex2_submission_special_instructions 'No special instructions were received'
_oxdiff_exptl_absorpt_empirical_details
;
Empirical correction (ABSPACK) includes:
- Absorption correction using spherical harmonics
- Frame scaling
;
_oxdiff_exptl_absorpt_empirical_full_max 1.562
_oxdiff_exptl_absorpt_empirical_full_min 0.693

loop_
_space_group_symop_operation_xyz
'x, y, z'
'-x, y+1/2, -z+1/2'
'-x, -y, -z'
'x, -y-1/2, z-1/2'

loop_
_atom_site_label
_atom_site_type_symbol
_atom_site_fract_x
_atom_site_fract_y
_atom_site_fract_z
_atom_site_U_iso_or_equiv
_atom_site_adp_type
_atom_site_occupancy
_atom_site_site_symmetry_order
_atom_site_calc_flag
_atom_site_refinement_flags_posn
F2 F 0.04133(10) 0.94696(2) 0.61385(6) 0.02905(17) Uani 1 1 d .
F3 F 0.22651(10) 0.92370(2) 0.73673(5) 0.03017(18) Uani 1 1 d .
F2' F -0.59884(10) 0.94112(2) 0.58094(6) 0.03066(18) Uani 1 1 d .
F1' F -0.41874(10) 0.93098(2) 0.71853(5) 0.03048(18) Uani 1 1 d .
F1 F -0.04307(10) 0.92567(2) 0.74490(6) 0.03319(19) Uani 1 1 d .
F3' F -0.32531(10) 0.94150(2) 0.58281(6) 0.03414(19) Uani 1 1 d .
N1 N -0.01720(19) 0.75870(3) 0.33243(8) 0.0377(3) Uani 1 1 d .
C6 C 0.03400(14) 0.66017(3) 0.61561(8) 0.0170(2) Uani 1 1 d .
N1' N -0.5150(2) 0.75054(3) 0.32892(8) 0.0401(3) Uani 1 1 d .
C18 C -0.00813(15) 0.76276(3) 0.52136(8) 0.0185(2) Uani 1 1 d .
C1 C -0.03984(14) 0.69010(3) 0.54902(8) 0.0178(2) Uani 1 1 d .
C5 C -0.00832(14) 0.62065(3) 0.59079(8) 0.0177(2) Uani 1 1 d .
C20 C 0.00865(14) 0.80305(3) 0.56142(8) 0.0175(2) Uani 1 1 d .
C2 C -0.15004(15) 0.67985(3) 0.45971(8) 0.0199(2) Uani 1 1 d .
H2 H -0.197899 0.699395 0.415953 0.024 Uiso 1 1 calc R
C24 C 0.07960(14) 0.87112(3) 0.54514(8) 0.0193(2) Uani 1 1 d .
H24 H 0.115851 0.891153 0.508421 0.023 Uiso 1 1 calc R
C16 C 0.15329(15) 0.66801(3) 0.70697(8) 0.0192(2) Uani 1 1 d .
H16 H 0.186516 0.693580 0.723086 0.023 Uiso 1 1 calc R
C16' C -0.33593(15) 0.66847(3) 0.71105(8) 0.0191(2) Uani 1 1 d .
H16' H -0.304678 0.694286 0.725265 0.023 Uiso 1 1 calc R
C1' C -0.53709(14) 0.68856(3) 0.55407(8) 0.0186(2) Uani 1 1 d .
C21 C -0.03172(15) 0.81139(3) 0.65425(8) 0.0202(2) Uani 1 1 d .
H21 H -0.070697 0.791556 0.690504 0.024 Uiso 1 1 calc R
C18' C -0.50510(15) 0.76007(3) 0.51685(8) 0.0191(2) Uani 1 1 d .
C20' C -0.48600(14) 0.80160(3) 0.54744(8) 0.0180(2) Uani 1 1 d .
C25 C 0.06350(14) 0.83353(3) 0.50757(8) 0.0187(2) Uani 1 1 d .
H25 H 0.089582 0.828516 0.445592 0.022 Uiso 1 1 calc R
C21' C -0.51957(15) 0.81450(3) 0.63878(8) 0.0198(2) Uani 1 1 d .
H21' H -0.552500 0.796680 0.682618 0.024 Uiso 1 1 calc R
C15' C -0.26547(15) 0.64011(3) 0.77506(8) 0.0205(2) Uani 1 1 d .
H15' H -0.186768 0.646992 0.832111 0.025 Uiso 1 1 calc R
C10' C -0.42462(15) 0.58984(3) 0.66822(8) 0.0193(2) Uani 1 1 d .
C23 C 0.04131(14) 0.87879(3) 0.63807(8) 0.0194(2) Uani 1 1 d .
C4 C -0.12051(15) 0.61112(3) 0.49967(8) 0.0199(2) Uani 1 1 d .
C15 C 0.21821(15) 0.63892(3) 0.76998(8) 0.0206(2) Uani 1 1 d .
H15 H 0.294280 0.645066 0.828647 0.025 Uiso 1 1 calc R
C25' C -0.43486(15) 0.82896(3) 0.48357(8) 0.0206(2) Uani 1 1 d .
H25' H -0.410739 0.820787 0.423167 0.025 Uiso 1 1 calc R
C17 C -0.01069(14) 0.73075(3) 0.57900(8) 0.0185(2) Uani 1 1 d .
H17 H 0.008828 0.735329 0.646987 0.022 Uiso 1 1 calc R
C6' C -0.45802(14) 0.65946(3) 0.62161(8) 0.0177(2) Uani 1 1 d .
C14' C -0.30876(15) 0.59990(3) 0.75732(8) 0.0203(2) Uani 1 1 d .
C3 C -0.18910(15) 0.64141(4) 0.43523(8) 0.0213(2) Uani 1 1 d .
H3 H -0.261873 0.635512 0.375220 0.026 Uiso 1 1 calc R
C23' C -0.45504(14) 0.88051(3) 0.59875(8) 0.0206(2) Uani 1 1 d .
C22' C -0.50404(15) 0.85351(3) 0.66405(8) 0.0212(2) Uani 1 1 d .
H22' H -0.526325 0.861791 0.724782 0.025 Uiso 1 1 calc R
C5' C -0.49746(14) 0.61960(3) 0.59977(8) 0.0184(2) Uani 1 1 d .
C17' C -0.50861(14) 0.72973(3) 0.57965(8) 0.0190(2) Uani 1 1 d .
H17' H -0.490825 0.735809 0.646837 0.023 Uiso 1 1 calc R
C14 C 0.17299(15) 0.59896(3) 0.74879(9) 0.0205(2) Uani 1 1 d .
C22 C -0.01425(15) 0.84864(3) 0.69229(8) 0.0208(2) Uani 1 1 d .
H22 H -0.039636 0.853692 0.754405 0.025 Uiso 1 1 calc R
C10 C 0.06002(15) 0.59011(3) 0.65778(8) 0.0193(2) Uani 1 1 d .
C2' C -0.65007(15) 0.67712(3) 0.46669(8) 0.0210(2) Uani 1 1 d .
H2' H -0.702271 0.696097 0.422466 0.025 Uiso 1 1 calc R
C3' C -0.68541(15) 0.63837(4) 0.44495(9) 0.0228(2) Uani 1 1 d .
H3' H -0.759192 0.631690 0.385882 0.027 Uiso 1 1 calc R
C24' C -0.41949(15) 0.86802(3) 0.50873(9) 0.0214(2) Uani 1 1 d .
H24' H -0.385391 0.885883 0.465386 0.026 Uiso 1 1 calc R
C4' C -0.61190(15) 0.60888(3) 0.51047(8) 0.0205(2) Uani 1 1 d .
C9' C -0.46858(16) 0.55012(3) 0.64792(9) 0.0229(2) Uani 1 1 d .
C9 C 0.01432(16) 0.55073(3) 0.63397(9) 0.0228(2) Uani 1 1 d .
C19' C -0.51322(17) 0.75350(3) 0.41227(9) 0.0251(3) Uani 1 1 d .
C7 C -0.16288(16) 0.57092(4) 0.47733(9) 0.0245(3) Uani 1 1 d .
H7 H -0.235336 0.564506 0.417606 0.029 Uiso 1 1 calc R
C19 C -0.01514(17) 0.75947(3) 0.41604(9) 0.0242(3) Uani 1 1 d .
C26' C -0.44863(16) 0.92316(4) 0.62104(9) 0.0250(3) Uani 1 1 d .
C13 C 0.23691(16) 0.56862(4) 0.81418(10) 0.0259(3) Uani 1 1 d .
H13 H 0.310750 0.574270 0.874001 0.031 Uiso 1 1 calc R
C26 C 0.06517(16) 0.91865(3) 0.68210(9) 0.0238(2) Uani 1 1 d .
C7' C -0.65203(16) 0.56833(4) 0.49140(9) 0.0245(3) Uani 1 1 d .
H7' H -0.725641 0.561134 0.432723 0.029 Uiso 1 1 calc R
C8' C -0.58449(16) 0.54060(4) 0.55736(10) 0.0260(3) Uani 1 1 d .
H8' H -0.614049 0.514662 0.543577 0.031 Uiso 1 1 calc R
C13' C -0.24088(16) 0.57031(4) 0.82439(9) 0.0249(3) Uani 1 1 d .
H13' H -0.164548 0.576703 0.882776 0.030 Uiso 1 1 calc R
C8 C -0.09924(16) 0.54242(4) 0.54157(10) 0.0261(3) Uani 1 1 d .
H8 H -0.129831 0.516694 0.525514 0.031 Uiso 1 1 calc R
C11' C -0.39817(17) 0.52162(4) 0.71734(10) 0.0277(3) Uani 1 1 d .
H11' H -0.426937 0.495579 0.704642 0.033 Uiso 1 1 calc R
C11 C 0.08129(17) 0.52134(4) 0.70131(10) 0.0287(3) Uani 1 1 d .
H11 H 0.051902 0.495490 0.686118 0.034 Uiso 1 1 calc R
C12 C 0.19095(17) 0.53027(4) 0.79042(10) 0.0295(3) Uani 1 1 d .
H12 H 0.233864 0.510415 0.834459 0.035 Uiso 1 1 calc R
C12' C -0.28652(17) 0.53169(4) 0.80445(10) 0.0282(3) Uani 1 1 d .
H12' H -0.241817 0.512431 0.849902 0.034 Uiso 1 1 calc R

loop_
_atom_site_aniso_label
_atom_site_aniso_U_11
_atom_site_aniso_U_22
_atom_site_aniso_U_33
_atom_site_aniso_U_23
_atom_site_aniso_U_13
_atom_site_aniso_U_12
F2 0.0360(4) 0.0162(3) 0.0353(4) 0.0023(3) 0.0080(3) 0.0000(3)
F3 0.0329(4) 0.0276(4) 0.0282(4) -0.0061(3) 0.0013(3) -0.0069(3)
F2' 0.0348(4) 0.0211(4) 0.0353(4) -0.0009(3) 0.0050(3) 0.0047(3)
F1' 0.0354(4) 0.0290(4) 0.0267(4) -0.0105(3) 0.0052(3) -0.0042(3)
F1 0.0433(4) 0.0225(4) 0.0397(4) -0.0085(3) 0.0226(4) -0.0005(3)
F3' 0.0388(4) 0.0263(4) 0.0404(4) -0.0065(3) 0.0157(3) -0.0128(3)
N1 0.0733(9) 0.0219(6) 0.0212(6) -0.0013(4) 0.0171(5) -0.0087(6)
C6 0.0196(5) 0.0180(5) 0.0153(5) -0.0002(4) 0.0080(4) 0.0004(4)
N1' 0.0780(10) 0.0238(6) 0.0223(6) -0.0011(4) 0.0190(6) -0.0052(6)
C18 0.0226(5) 0.0181(5) 0.0157(5) -0.0004(4) 0.0062(4) 0.0005(4)
C1 0.0211(5) 0.0180(5) 0.0159(5) 0.0003(4) 0.0077(4) -0.0001(4)
C5 0.0199(5) 0.0178(6) 0.0173(5) -0.0004(4) 0.0087(4) 0.0000(4)
C20 0.0191(5) 0.0175(5) 0.0157(5) 0.0007(4) 0.0026(4) 0.0014(4)
C2 0.0226(6) 0.0211(6) 0.0166(5) 0.0021(4) 0.0053(4) 0.0006(4)
C24 0.0198(5) 0.0184(5) 0.0196(5) 0.0032(4) 0.0034(4) -0.0007(4)
C16 0.0217(5) 0.0177(5) 0.0191(5) -0.0020(4) 0.0065(4) -0.0009(4)
C16' 0.0220(5) 0.0185(5) 0.0182(5) -0.0022(4) 0.0071(4) -0.0011(4)
C1' 0.0211(5) 0.0196(6) 0.0168(5) 0.0004(4) 0.0080(4) 0.0006(4)
C21 0.0261(6) 0.0176(5) 0.0178(5) 0.0022(4) 0.0070(4) 0.0008(4)
C18' 0.0222(5) 0.0201(6) 0.0161(5) 0.0000(4) 0.0066(4) 0.0016(4)
C20' 0.0185(5) 0.0191(5) 0.0163(5) 0.0007(4) 0.0029(4) 0.0024(4)
C25 0.0198(5) 0.0208(6) 0.0159(5) 0.0016(4) 0.0042(4) 0.0007(4)
C21' 0.0225(5) 0.0212(6) 0.0163(5) 0.0025(4) 0.0051(4) 0.0021(4)
C15' 0.0218(5) 0.0242(6) 0.0162(5) -0.0019(4) 0.0058(4) 0.0007(4)
C10' 0.0208(5) 0.0195(6) 0.0204(5) -0.0003(4) 0.0105(4) 0.0014(4)
C23 0.0194(5) 0.0170(5) 0.0218(6) -0.0007(4) 0.0036(4) 0.0010(4)
C4 0.0225(5) 0.0194(6) 0.0198(5) -0.0027(4) 0.0095(4) -0.0022(4)
C15 0.0219(5) 0.0234(6) 0.0172(5) -0.0010(4) 0.0053(4) 0.0010(4)
C25' 0.0237(6) 0.0227(6) 0.0165(5) 0.0008(4) 0.0066(4) 0.0018(4)
C17 0.0221(5) 0.0194(6) 0.0146(5) 0.0000(4) 0.0048(4) 0.0017(4)
C6' 0.0194(5) 0.0198(6) 0.0157(5) -0.0004(4) 0.0079(4) 0.0007(4)
C14' 0.0218(5) 0.0210(6) 0.0202(5) 0.0013(4) 0.0096(4) 0.0034(4)
C3 0.0226(6) 0.0257(6) 0.0163(5) -0.0024(4) 0.0051(4) -0.0031(5)
C23' 0.0189(5) 0.0212(6) 0.0209(6) -0.0006(4) 0.0018(4) 0.0002(4)
C22' 0.0228(5) 0.0239(6) 0.0171(5) -0.0018(4) 0.0045(4) 0.0012(4)
C5' 0.0195(5) 0.0193(6) 0.0184(5) -0.0014(4) 0.0088(4) 0.0004(4)
C17' 0.0213(5) 0.0210(6) 0.0155(5) 0.0000(4) 0.0051(4) 0.0020(4)
C14 0.0214(5) 0.0213(6) 0.0205(5) 0.0030(4) 0.0085(4) 0.0032(4)
C22 0.0251(6) 0.0215(6) 0.0164(5) -0.0005(4) 0.0058(4) 0.0010(4)
C10 0.0215(5) 0.0175(6) 0.0215(6) 0.0011(4) 0.0104(4) 0.0012(4)
C2' 0.0224(6) 0.0231(6) 0.0179(5) 0.0019(4) 0.0050(4) 0.0017(4)
C3' 0.0227(6) 0.0271(6) 0.0185(5) -0.0029(5) 0.0039(4) -0.0019(5)
C24' 0.0235(6) 0.0210(6) 0.0205(6) 0.0027(4) 0.0060(4) -0.0011(4)
C4' 0.0208(5) 0.0220(6) 0.0201(6) -0.0033(4) 0.0077(4) -0.0017(4)
C9' 0.0247(6) 0.0188(6) 0.0283(6) -0.0009(5) 0.0129(5) 0.0009(4)
C9 0.0256(6) 0.0176(6) 0.0286(6) 0.0005(5) 0.0135(5) -0.0001(4)
C19' 0.0403(7) 0.0159(5) 0.0210(6) 0.0003(4) 0.0107(5) 0.0001(5)
C7 0.0262(6) 0.0239(6) 0.0249(6) -0.0076(5) 0.0087(5) -0.0061(5)
C19 0.0384(7) 0.0148(5) 0.0210(6) -0.0003(4) 0.0096(5) -0.0023(5)
C26' 0.0266(6) 0.0239(6) 0.0250(6) -0.0031(5) 0.0064(5) -0.0027(5)
C13 0.0269(6) 0.0267(6) 0.0254(6) 0.0066(5) 0.0087(5) 0.0058(5)
C26 0.0269(6) 0.0204(6) 0.0251(6) -0.0013(5) 0.0074(5) -0.0010(5)
C7' 0.0249(6) 0.0251(6) 0.0243(6) -0.0067(5) 0.0066(5) -0.0047(5)
C8' 0.0276(6) 0.0199(6) 0.0328(7) -0.0062(5) 0.0114(5) -0.0037(5)
C13' 0.0263(6) 0.0270(6) 0.0226(6) 0.0030(5) 0.0080(5) 0.0071(5)
C8 0.0292(6) 0.0176(6) 0.0346(7) -0.0060(5) 0.0140(5) -0.0048(5)
C11' 0.0317(6) 0.0179(6) 0.0369(7) 0.0021(5) 0.0147(5) 0.0025(5)
C11 0.0342(7) 0.0160(6) 0.0400(7) 0.0044(5) 0.0171(6) 0.0019(5)
C12 0.0325(7) 0.0232(6) 0.0355(7) 0.0117(5) 0.0129(5) 0.0078(5)
C12' 0.0324(7) 0.0228(6) 0.0319(7) 0.0079(5) 0.0125(5) 0.0088(5)

loop_
_atom_type_symbol
_atom_type_description
_atom_type_scat_dispersion_real
_atom_type_scat_dispersion_imag
_atom_type_scat_source
C C 0.0181 0.0091 'International Tables Vol C Tables 4.2.6.8 and 6.1.1.4'
H H 0.0000 0.0000 'International Tables Vol C Tables 4.2.6.8 and 6.1.1.4'
F F 0.0727 0.0534 'International Tables Vol C Tables 4.2.6.8 and 6.1.1.4'
N N 0.0311 0.0180 'International Tables Vol C Tables 4.2.6.8 and 6.1.1.4'

loop_
_geom_angle_atom_site_label_1
_geom_angle_atom_site_label_2
_geom_angle_atom_site_label_3
_geom_angle
C1 C6 C16 122.81(10)
C5 C6 C1 119.14(10)
C5 C6 C16 118.03(10)
C17 C18 C20 123.24(10)
C17 C18 C19 121.37(10)
C19 C18 C20 115.36(10)
C6 C1 C17 119.10(10)
C2 C1 C6 119.18(10)
C2 C1 C17 121.52(10)
C6 C5 C4 120.45(10)
C6 C5 C10 120.25(10)
C4 C5 C10 119.30(10)
C21 C20 C18 120.49(10)
C25 C20 C18 121.01(10)
C25 C20 C21 118.50(10)
C1 C2 H2 119.2
C3 C2 C1 121.53(11)
C3 C2 H2 119.2
C25 C24 H24 120.1
C25 C24 C23 119.80(10)
C23 C24 H24 120.1
C6 C16 H16 119.3
C15 C16 C6 121.38(11)
C15 C16 H16 119.3
C15' C16' H16' 119.3
C15' C16' C6' 121.39(11)
C6' C16' H16' 119.3
C6' C1' C17' 119.64(10)
C2' C1' C6' 119.07(10)
C2' C1' C17' 121.17(10)
C20 C21 H21 119.7
C22 C21 C20 120.70(10)
C22 C21 H21 119.7
C17' C18' C20' 124.77(10)
C17' C18' C19' 120.74(11)
C19' C18' C20' 114.45(10)
C21' C20' C18' 121.97(10)
C25' C20' C18' 119.53(10)
C25' C20' C21' 118.50(10)
C20 C25 H25 119.5
C24 C25 C20 120.97(10)
C24 C25 H25 119.5
C20' C21' H21' 119.8
C22' C21' C20' 120.48(10)
C22' C21' H21' 119.8
C16' C15' H15' 119.1
C16' C15' C14' 121.86(11)
C14' C15' H15' 119.1
C14' C10' C5' 120.09(11)
C14' C10' C9' 119.60(11)
C9' C10' C5' 120.31(11)
C24 C23 C22 119.72(10)
C24 C23 C26 120.81(10)
C22 C23 C26 119.43(10)
C5 C4 C7 119.14(11)
C3 C4 C5 118.78(10)
C3 C4 C7 122.07(11)
C16 C15 H15 119.1
C16 C15 C14 121.85(11)
C14 C15 H15 119.1
C20' C25' H25' 119.5
C24' C25' C20' 121.07(10)
C24' C25' H25' 119.5
C18 C17 C1 128.93(10)
C18 C17 H17 115.5
C1 C17 H17 115.5
C1' C6' C16' 122.79(10)
C1' C6' C5' 119.22(10)
C5' C6' C16' 117.98(10)
C10' C14' C15' 118.25(10)
C13' C14' C15' 122.52(11)
C13' C14' C10' 119.23(11)
C2 C3 C4 120.91(11)
C2 C3 H3 119.5
C4 C3 H3 119.5
C22' C23' C26' 121.41(11)
C24' C23' C22' 119.80(11)
C24' C23' C26' 118.72(11)
C21' C22' C23' 120.23(11)
C21' C22' H22' 119.9
C23' C22' H22' 119.9
C6' C5' C10' 120.33(10)
C6' C5' C4' 120.43(10)
C4' C5' C10' 119.23(10)
C1' C17' H17' 116.2
C18' C17' C1' 127.59(10)
C18' C17' H17' 116.2
C10 C14 C15 118.20(10)
C13 C14 C15 122.44(11)
C13 C14 C10 119.36(11)
C21 C22 C23 120.30(10)
C21 C22 H22 119.9
C23 C22 H22 119.9
C14 C10 C5 120.21(11)
C14 C10 C9 119.61(11)
C9 C10 C5 120.19(11)
C1' C2' H2' 119.3
C3' C2' C1' 121.49(11)
C3' C2' H2' 119.3
C2' C3' H3' 119.5
C2' C3' C4' 121.06(11)
C4' C3' H3' 119.5
C25' C24' C23' 119.92(11)
C25' C24' H24' 120.0
C23' C24' H24' 120.0
C5' C4' C7' 119.12(11)
C3' C4' C5' 118.71(11)
C3' C4' C7' 122.15(11)
C10' C9' C8' 118.68(11)
C11' C9' C10' 119.11(12)
C11' C9' C8' 122.21(12)
C10 C9 C8 118.71(11)
C11 C9 C10 119.15(12)
C11 C9 C8 122.14(12)
N1' C19' C18' 175.71(13)
C4 C7 H7 119.5
C8 C7 C4 121.03(11)
C8 C7 H7 119.5
N1 C19 C18 176.55(13)
F2' C26' C23' 111.78(10)
F1' C26' F2' 106.57(10)
F1' C26' F3' 107.25(10)
F1' C26' C23' 113.14(10)
F3' C26' F2' 105.56(10)
F3' C26' C23' 112.07(10)
C14 C13 H13 119.7
C12 C13 C14 120.59(12)
C12 C13 H13 119.7
F2 C26 F3 106.49(9)
F2 C26 F1 107.41(10)
F2 C26 C23 113.07(10)
F3 C26 C23 111.84(10)
F1 C26 F3 105.33(10)
F1 C26 C23 112.21(10)
C4' C7' H7' 119.5
C8' C7' C4' 121.03(11)
C8' C7' H7' 119.5
C9' C8' H8' 119.2
C7' C8' C9' 121.61(11)
C7' C8' H8' 119.2
C14' C13' H13' 119.7
C12' C13' C14' 120.68(12)
C12' C13' H13' 119.7
C9 C8 H8 119.2
C7 C8 C9 121.64(11)
C7 C8 H8 119.2
C9' C11' H11' 119.5
C12' C11' C9' 120.96(12)
C12' C11' H11' 119.5
C9 C11 H11 119.6
C12 C11 C9 120.87(12)
C12 C11 H11 119.6
C13 C12 C11 120.42(12)
C13 C12 H12 119.8
C11 C12 H12 119.8
C13' C12' H12' 119.8
C11' C12' C13' 120.41(12)
C11' C12' H12' 119.8

loop_
_geom_bond_atom_site_label_1
_geom_bond_atom_site_label_2
_geom_bond_distance
F2 C26 1.3377(14)
F3 C26 1.3550(14)
F2' C26' 1.3522(15)
F1' C26' 1.3410(14)
F1 C26 1.3475(14)
F3' C26' 1.3467(14)
N1 C19 1.1460(16)
C6 C1 1.4220(15)
C6 C5 1.4220(15)
C6 C16 1.4390(15)
N1' C19' 1.1469(17)
C18 C20 1.4845(15)
C18 C17 1.3566(16)
C18 C19 1.4416(15)
C1 C2 1.4026(16)
C1 C17 1.4598(15)
C5 C4 1.4226(16)
C5 C10 1.4291(16)
C20 C21 1.4027(15)
C20 C25 1.3972(16)
C2 H2 0.9300
C2 C3 1.3811(16)
C24 H24 0.9300
C24 C25 1.3858(16)
C24 C23 1.3929(16)
C16 H16 0.9300
C16 C15 1.3544(16)
C16' H16' 0.9300
C16' C15' 1.3555(16)
C16' C6' 1.4386(15)
C1' C6' 1.4215(16)
C1' C17' 1.4624(16)
C1' C2' 1.4038(16)
C21 H21 0.9300
C21 C22 1.3775(16)
C18' C20' 1.4851(15)
C18' C17' 1.3558(16)
C18' C19' 1.4434(16)
C20' C21' 1.4036(15)
C20' C25' 1.3969(16)
C25 H25 0.9300
C21' H21' 0.9300
C21' C22' 1.3822(16)
C15' H15' 0.9300
C15' C14' 1.4308(17)
C10' C14' 1.4195(16)
C10' C5' 1.4304(16)
C10' C9' 1.4202(16)
C23 C22 1.3944(16)
C23 C26 1.4925(16)
C4 C3 1.4034(17)
C4 C7 1.4380(16)
C15 H15 0.9300
C15 C14 1.4320(17)
C25' H25' 0.9300
C25' C24' 1.3835(16)
C17 H17 0.9300
C6' C5' 1.4216(16)
C14' C13' 1.4048(16)
C3 H3 0.9300
C23' C22' 1.3953(16)
C23' C24' 1.3879(16)
C23' C26' 1.4942(17)
C22' H22' 0.9300
C5' C4' 1.4219(16)
C17' H17' 0.9300
C14 C10 1.4191(16)
C14 C13 1.4031(16)
C22 H22 0.9300
C10 C9 1.4199(16)
C2' H2' 0.9300
C2' C3' 1.3792(17)
C3' H3' 0.9300
C3' C4' 1.4021(17)
C24' H24' 0.9300
C4' C7' 1.4395(16)
C9' C8' 1.4301(18)
C9' C11' 1.4027(17)
C9 C8 1.4318(18)
C9 C11 1.4004(17)
C7 H7 0.9300
C7 C8 1.3470(18)
C13 H13 0.9300
C13 C12 1.3867(19)
C7' H7' 0.9300
C7' C8' 1.3498(18)
C8' H8' 0.9300
C13' H13' 0.9300
C13' C12' 1.3865(18)
C8 H8 0.9300
C11' H11' 0.9300
C11' C12' 1.3836(19)
C11 H11 0.9300
C11 C12 1.388(2)
C12 H12 0.9300
C12' H12' 0.9300
